data_7216633
loop_
_publ_author_name
'Braga, Dario'
'Grepioni, Fabrizia'
'Lampronti, Giulio I.'
'Maini, Lucia'
'Rubini, Katia'
'Turrina, Alessandro'
'Zorzi, Federico'

_publ_section_title
;
 Crystal form selectivity by humidity control: the case of the ionic
 co-crystals of nicotinamide and CaCl2
;
_journal_issue 32
_journal_name_full CrystEngComm
_journal_page_first 7452
_journal_paper_doi 10.1039/C4CE00464G
_journal_volume 16
_journal_year 2014
_chemical_formula_moiety 'Ca1 Cl2 C6 H6 N2 O1'
_chemical_formula_sum 'C6 H6 Ca Cl2 N2 O'
_chemical_formula_weight 233.1100
_space_group_IT_number 7
_symmetry_cell_setting monoclinic
_symmetry_space_group_name_Hall 'P -2yac'
_symmetry_space_group_name_H-M 'P 1 n 1'
_cell_angle_alpha 90
_cell_angle_beta 124.043(2)
_cell_angle_gamma 90
_cell_formula_units_Z 2
_cell_length_a 18.1964(7)
_cell_length_b 8.1426(3)
_cell_length_c 3.9569(1)
_cell_measurement_temperature 293
_cell_volume 485.80(3)
_computing_cell_refinement 'Topas (Coelho ,2007)'
_computing_data_collection 'Highscore plus'
_computing_structure_refinement 'Topas (Coelho ,2007)'
_computing_structure_solution 'DASH (David, Shankland, 2006)'
_diffrn_ambient_temperature 293
_diffrn_measurement_device_type
;
 Panalytical X'pert in Debye-Scherrer geometry
;
_diffrn_radiation_monochromator none
_diffrn_radiation_type 'Cu K\a'
_diffrn_radiation_wavelength 1.54060
_exptl_crystal_colour white
_exptl_crystal_density_diffrn 1.594
_pd_proc_2theta_range_max 70
_pd_proc_2theta_range_min 5
_pd_proc_info_excluded_regions no
_pd_proc_ls_background_function Chebyschev
_pd_proc_ls_pref_orient_corr
;
Spherical Harmonics
;
_pd_proc_ls_prof_R_factor 0.06280
_pd_proc_ls_prof_wR_expected 0.06938
_pd_proc_ls_prof_wR_factor 0.08477
_pd_spec_mounting
;
0.5 mm borosilicate glass capillary
;
_pd_spec_mount_mode transmission
_pd_spec_shape cylinder
_refine_ls_goodness_of_fit_all 1.222
_refine_ls_hydrogen_treatment constr
_cod_data_source_file c4ce00464g2.cif
_cod_data_source_block NicoCaCl2
_cod_depositor_comments
;
The following automatic conversions were performed:

'_symmetry_cell_setting' value 'Monoclinic' changed to 'monoclinic'
according to
/usr/data/users/saulius/crontab/automatic-downloads/rss-feeds/RSC/lib/dictionaries/cif_core.dic
dictionary named 'cif_core.dic' version 2.4.2 from 2011-04-26.

Automatic conversion script
Id: cif_fix_values 2281 2013-09-26 08:29:07Z andrius 

 Adding full bibliography for 7216633--7216634.cif.
;
_cod_original_cell_volume 485.79(3)
_cod_original_sg_symbol_H-M P1n1
_cod_original_formula_sum 'Ca1 Cl2 C6 H6 N2 O1'
_cod_database_code 7216633

loop_
_symmetry_equiv_pos_as_xyz
'x, y, z'
'x+1/2, -y, z+1/2'

loop_
_atom_site_label
_atom_site_type_symbol
_atom_site_symmetry_multiplicity
_atom_site_fract_x
_atom_site_fract_y
_atom_site_fract_z
_atom_site_occupancy
_atom_site_B_iso_or_equiv
C3 C 1 0.12104(12) 0.48141(18) 0.98511(75) 1 3.02(43)
C2 C 1 0.141790(90) 0.31584(15) 1.05204(50) 1 3.02(43)
C1 C 1 0.07615(11) 0.20803(19) 0.78949(79) 1 3.02(43)
N7 N 1 -0.00505(15) 0.25567(18) 0.4857(13) 1 4.35(72)
C5 C 1 -0.02327(18) 0.41508(17) 0.4287(14) 1 3.02(43)
C6 C 1 0.23085(12) 0.26058(18) 1.39172(79) 1 3.02(43)
C4 C 1 0.03743(13) 0.53293(19) 0.66721(93) 1 3.02(43)
O9 O 1 0.24841(32) 0.11560(22) 1.4268(14) 1 3.75(70)
N8 N 1 0.28890(17) 0.37395(28) 1.6364(16) 1 4.35(72)
Ca1 Ca+2 1 0.8564(11) 0.0737(10) -0.8771(44) 1 2.29(22)
Cl1 Cl-1 1 0.4361(12) -0.8917(11) 0.3379(58) 1 3.38(32)
Cl2 Cl-1 1 0.78163(92) -0.7483(14) -0.5670(51) 1 4.45(32)
H1 H 1 -0.089424 0.453494 0.181259 1 4.78(49)
H2 H 1 0.0208645 0.662918 0.61018 1 4.78(49)
H3 H 1 0.170769 0.572136 1.18369 1 4.78(49)
H4 H 1 0.0909622 0.0771404 0.830731 1 4.78(49)
H5 H 1 0.350465 0.34016 1.8719 1 7.43(85)
H6 H 1 0.271745 0.494471 1.58809 1 7.43(85)
